data_9014149
loop_
_publ_author_name
'Plasil, J.'
'Mills, S. J.'
'Fejfarova, K.'
'Dusek, M.'
'Novak, M.'
'Skoda, R.'
'Cejka, J.'
'Sejkora, J.'

_publ_section_title
;
 The crystal structure of natural zippeite, K1.85H+0.15[(UO2)4O2(SO4)2(OH)2](H2O)4,
 from Jachymov, Czech Republic
;
_journal_name_full 'The Canadian Mineralogist'
_journal_page_first 1089
_journal_page_last 1103
_journal_paper_doi 10.3749/canmin.49.4.1089
_journal_volume 49
_journal_year 2011
_chemical_compound_source 'Jachymov, Czech Republic'
_chemical_formula_sum 'H5.08 K0.92 O12 S U2'
_chemical_name_mineral Zippeite
_space_group_IT_number 12
_symmetry_space_group_name_Hall '-C 2y'
_symmetry_space_group_name_H-M 'C 1 2/m 1'
_cell_angle_alpha 90
_cell_angle_beta 104.524
_cell_angle_gamma 90
_cell_formula_units_Z 4
_cell_length_a 8.7802
_cell_length_b 13.9903
_cell_length_c 8.8630
_cell_volume 1053.918
_database_code_amcsd 0018658
_exptl_crystal_density_diffrn 4.671
_cod_original_formula_sum 'U2 S K.92 H5.08 O12'
_cod_database_code 9014149

loop_
_space_group_symop_operation_xyz
x,y,z
1/2+x,1/2+y,z
x,-y,z
1/2+x,1/2-y,z
-x,y,-z
1/2-x,1/2+y,-z
-x,-y,-z
1/2-x,1/2-y,-z

loop_
_atom_site_label
_atom_site_fract_x
_atom_site_fract_y
_atom_site_fract_z
_atom_site_occupancy
_atom_site_U_iso_or_equiv
_atom_site_type_symbol
_atom_site_attached_hydrogens
U 0.32998 0.23438 0.32576 1.00000 0.02790 U 0
S 0.50000 0.25790 0.00000 1.00000 0.02300 S 0
K1 0.11800 0.50000 0.35300 0.24000 0.06300 K 0
H1 0.11800 0.50000 0.35300 0.04000 0.06300 H 0
K2 -0.06700 0.50000 -0.23300 0.68000 0.06300 K 0
H2 -0.06700 0.50000 -0.23300 0.04000 0.06300 H 0
O1 0.12330 0.18000 0.09600 1.00000 0.03100 O 0
O2 0.43500 0.19610 0.10300 1.00000 0.03200 O 0
O3 0.30300 0.35560 0.27500 1.00000 0.04100 O 0
O4 0.35300 0.11070 0.36300 1.00000 0.03900 O 0
O5 0.10200 0.23690 0.41000 0.50000 0.05500 O 0
O-H5 0.10200 0.23690 0.41000 0.50000 0.05500 O 1
WatO6a 0.06100 0.00000 0.30000 0.47000 0.04700 O 2
WatO6b 0.07400 0.00000 0.39900 0.53000 0.04700 O 2
WatO7a 0.22500 0.50000 -0.01100 0.75000 0.05500 O 2
WatO7b 0.33400 0.50000 0.01500 0.25000 0.05500 O 2

loop_
_cod_changelog_entry_id
_cod_changelog_entry_author
_cod_changelog_entry_date
_cod_changelog_entry_text
1
;cod-tools version 3.8.0
Id: cif_guess_AMCSD_atom_types 9581 2023-05-17 12:35:41Z saulius
;
2023-05-18T11:42:46+03:00
;Derived atom types and hydrogen counts
from atom names that follow the AMCSD naming convention
(Wat == water, O-H == hydroxyl).
;

loop_
_cod_related_entry_id
_cod_related_entry_database
_cod_related_entry_code
1 AMCSD 0018658
